data_9015785
loop_
_publ_author_name
'Coing-Boyat J'
'Durif, A.'
'Guitel, J.'

_publ_section_title
;
 Structure cristalline d'un phosphochromate acide de cuivre potassium:
 Cu K2 H2 (P Cr O7)2
 _cod_database_code 1007042
;
_journal_name_full 'Journal of Solid State Chemistry'
_journal_page_first 329
_journal_page_last 334
_journal_paper_doi 10.1016/0022-4596(79)90244-5
_journal_volume 30
_journal_year 1979
_chemical_formula_sum 'Cr2 Cu K2 O14 P2'
_space_group_IT_number 14
_symmetry_space_group_name_Hall '-P 2ybc'
_symmetry_space_group_name_H-M 'P 1 21/c 1'
_cell_angle_alpha 90
_cell_angle_beta 93.73
_cell_angle_gamma 90
_cell_length_a 9.559
_cell_length_b 7.196
_cell_length_c 8.983
_cell_formula_units_Z 2
_cell_volume 616.601
_database_code_amcsd 0013372
_exptl_crystal_density_diffrn 2.864
_cod_duplicate_entry 1007042
_cod_original_formula_sum 'Cu K2 Cr2 P2 O14'
_cod_database_code 9015785
_amcsd_formula_title 'Cr2 Cu H2 K2 O14 P2'

loop_
_space_group_symop_operation_xyz
x,y,z
x,1/2-y,1/2+z
-x,1/2+y,1/2-z
-x,-y,-z

loop_
_atom_site_label
_atom_site_fract_x
_atom_site_fract_y
_atom_site_fract_z
Cu1 0.00000 0.00000 0.50000
K1 0.69464 0.12278 0.17615
Cr1 0.34715 0.11598 0.39091
P1 0.08815 0.13012 0.18629
O1 0.21490 0.23360 0.26430
O2 0.45230 0.00100 0.29370
O3 0.73730 0.02740 0.50730
O4 0.42720 0.27800 0.48430
O5 0.84430 0.44780 0.37570
O6 0.97850 0.07990 0.29320
O7 0.02440 0.24000 0.05500

loop_
_cod_related_entry_id
_cod_related_entry_database
_cod_related_entry_code
1 AMCSD 0013372
